data_5910192
loop_
_publ_author_name
'Wyckoff, R. W. G.'

_publ_section_title
;
Pages 79 & 80 from the Structure of Crystals, vol. 4 by Wyckoff R W G. 
published by Interscience Publishers, Inc. in 1951 
;
_journal_name_full 'The Structure of Crystals'
_journal_page_first 79
_journal_page_last 80
_journal_volume 4
_journal_year 1951
_chemical_formula_structural NaNb6O15F
_chemical_formula_sum 'F Na Nb6 O15'
_space_group_IT_number 38
_symmetry_cell_setting orthorhombic
_symmetry_Int_Tables_number 38
_symmetry_space_group_name_Hall 'A 2 -2'
_symmetry_space_group_name_H-M 'A m m 2'
_audit_creation_date 2006-30-10
_audit_creation_method
;
Pages 79 & 80 from the Structure of Crystals, vol. 4 by Wyckoff R W G. 
published by Interscience Publishers, Inc. in 1951 
;
_audit_update_record 'created by Girish Upreti, Portland State University'
_cell_angle_alpha 90
_cell_angle_beta 90
_cell_angle_gamma 90
_cell_length_a 3.949
_cell_length_b 10.192
_cell_length_c 14.721
_cell_volume 592.494
_cod_original_formula_sum 'Na Nb6 O15 F'
_cod_database_code 5910192

loop_
_symmetry_equiv_pos_as_xyz
x,y,z
-x,-y,z
-x,y,z
x,-y,z
x,y+1/2,z+1/2
-x,-y+1/2,z+1/2
-x,y+1/2,z+1/2
x,-y+1/2,z+1/2

loop_
_atom_site_fract_x
_atom_site_fract_y
_atom_site_fract_z
_atom_site_label
0.00000 0.00000 0.00000 Nb1
0.00000 0.50000 0.50000 Nb2
0.50000 0.00000 0.40400 Na1
0.50000 0.50000 0.90400 Na2
0.00000 0.31860 0.06200 Nb3
0.00000 -0.31860 0.06200 Nb4
0.00000 0.81860 0.56200 Nb5
0.00000 -0.18140 0.56200 Nb6
0.50000 0.32400 0.05200 O1
0.50000 -0.32400 0.05000 O2
0.50000 0.82400 0.55000 O3
0.50000 0.17600 0.55000 O4
